data_7204914
loop_
_publ_author_name
'Abe, Yutaka'
'Fujiwara, Masami'
'Ohbu, Kazuo'
'Harata, Kazuaki'

_publ_section_title
;
 Crystal structures of glycolipids with odd and even numbered alkyl chains
;
_journal_issue 2
_journal_name_full 'Journal of the Chemical Society, Perkin Transactions 2'
_journal_page_first 341
_journal_paper_doi 10.1039/a905624f
_journal_year 2000
_chemical_formula_moiety 'C14 H26 O7'
_chemical_formula_sum 'C14 H26 O7'
_chemical_formula_weight 306.35
_chemical_melting_point 67.4
_chemical_name_systematic
; 
 methyl 6-O-heptanoyl-beta-D-glucopyranoside  
;
_space_group_IT_number 4
_symmetry_cell_setting monoclinic
_symmetry_space_group_name_Hall 'P 2yb'
_symmetry_space_group_name_H-M 'P 1 21 1'
_atom_sites_solution_hydrogens geom
_atom_sites_solution_primary direct
_atom_sites_solution_secondary difmap
_audit_creation_date 99_06_01
_audit_creation_method SHELXL
_cell_angle_alpha 90.00
_cell_angle_beta 102.63(1)
_cell_angle_gamma 90.00
_cell_formula_units_Z 2
_cell_length_a 7.906(1)
_cell_length_b 7.459(1)
_cell_length_c 14.218(1)
_cell_measurement_reflns_used 8635
_cell_measurement_temperature 293(2)
_cell_measurement_theta_max 28.37
_cell_measurement_theta_min 1.47
_cell_volume 818.16(16)
_computing_cell_refinement 'Bruker SAINT'
_computing_data_collection 'Bruker SAINT'
_computing_data_reduction 'Bruker SHELXTL'
_computing_molecular_graphics 'Bruker SHELXTL'
_computing_publication_material 'Bruker SHELXTL'
_computing_structure_refinement 'SHELXL-93 (Sheldrick, 1993)'
_computing_structure_solution 'SHELXS-86 (Sheldrick, 1990)'
_diffrn_ambient_temperature 293(2)
_diffrn_measurement_device 'Bruker SMART'
_diffrn_measurement_method '\w scans'
_diffrn_radiation_monochromator graphite
_diffrn_radiation_source 'fine-focus rotating anode'
_diffrn_radiation_type MoK\a
_diffrn_radiation_wavelength 0.71073
_diffrn_reflns_av_R_equivalents 0.0208
_diffrn_reflns_av_sigmaI/netI 0.0396
_diffrn_reflns_limit_h_max 10
_diffrn_reflns_limit_h_min -10
_diffrn_reflns_limit_k_max 9
_diffrn_reflns_limit_k_min -8
_diffrn_reflns_limit_l_max 14
_diffrn_reflns_limit_l_min -18
_diffrn_reflns_number 5483
_diffrn_reflns_theta_max 28.33
_diffrn_reflns_theta_min 1.47
_diffrn_standards_decay_% -0.4
_diffrn_standards_number 50
_exptl_absorpt_coefficient_mu 0.099
_exptl_absorpt_correction_T_max 1.000
_exptl_absorpt_correction_T_min 0.627
_exptl_absorpt_correction_type empirical
_exptl_crystal_colour clear
_exptl_crystal_density_diffrn 1.244
_exptl_crystal_description plate
_exptl_crystal_F_000 332
_exptl_crystal_size_max 0.3
_exptl_crystal_size_mid 0.2
_exptl_crystal_size_min 0.1
_refine_diff_density_max 0.138
_refine_diff_density_min -0.169
_refine_diff_density_rms 0.034
_refine_ls_abs_structure_details 'Flack H D (1983), Acta Cryst. A39, 876-881'
_refine_ls_abs_structure_Flack 0.34(117)
_refine_ls_extinction_method none
_refine_ls_goodness_of_fit_all 1.026
_refine_ls_goodness_of_fit_obs 1.071
_refine_ls_hydrogen_treatment noref
_refine_ls_matrix_type full
_refine_ls_number_parameters 285
_refine_ls_number_reflns 3501
_refine_ls_number_restraints 21
_refine_ls_restrained_S_all 1.068
_refine_ls_restrained_S_obs 1.124
_refine_ls_R_factor_all 0.0615
_refine_ls_R_factor_obs 0.0450
_refine_ls_shift/esd_max 0.000
_refine_ls_shift/esd_mean 0.000
_refine_ls_structure_factor_coef Fsqd
_refine_ls_weighting_details 'w=1/[\s^2^(Fo^2^)+(0.0659P)^2^+0.0439P] where P=(Fo^2^+2Fc^2^)/3'
_refine_ls_weighting_scheme calc
_refine_ls_wR_factor_all 0.1226
_refine_ls_wR_factor_obs 0.1112
_reflns_number_observed 2702
_reflns_number_total 3501
_reflns_observed_criterion >2sigma(I)
_cod_data_source_file a905624f.txt
_cod_data_source_block 17
_cod_depositor_comments
;
The following automatic conversions were performed:
'_symmetry_cell_setting' value 'Monoclinic' changed to 'monoclinic'
according to '/home/saulius/struct/CIF-dictionaries/cif_core.dic'
dictionary named 'cif_core.dic' version 2.4.1 from 2010-06-29.

Automatic conversion script
Id: cif_fix_enum 1527 2010-12-29 10:47:43Z saulius 

The following automatic conversions were performed:

'_refine_ls_weighting_scheme' value 'calc
w=1/[\s^2^(Fo^2^)+(0.0659P)^2^+0.0439P] where P=(Fo^2^+2Fc^2^)/3' was
changed to 'calc'. New tag '_refine_ls_weighting_details' was
created. The value of the new tag was set to
'w=1/[\s^2^(Fo^2^)+(0.0659P)^2^+0.0439P] where P=(Fo^2^+2Fc^2^)/3'.

Automatic conversion script
Id: cif_fix_values 3143 2015-03-26 13:38:13Z robertas 
;
_cod_original_cell_volume 818.2(1)
_cod_original_sg_symbol_H-M P2(1)
_cod_database_code 7204914

loop_
_symmetry_equiv_pos_as_xyz
'x, y, z'
'-x, y+1/2, -z'

loop_
_atom_site_aniso_label
_atom_site_aniso_U_11
_atom_site_aniso_U_22
_atom_site_aniso_U_33
_atom_site_aniso_U_23
_atom_site_aniso_U_13
_atom_site_aniso_U_12
C1 0.0294(9) 0.0368(10) 0.0548(10) -0.0008(8) 0.0127(8) 0.0019(7)
C2 0.0307(8) 0.0376(11) 0.0544(10) 0.0028(9) 0.0149(8) -0.0004(7)
C3 0.0289(8) 0.0427(10) 0.0563(11) -0.0008(9) 0.0159(8) 0.0002(8)
C5 0.0490(11) 0.0477(12) 0.0551(11) 0.0071(9) 0.0212(9) 0.0114(9)
C4 0.0354(9) 0.0414(11) 0.0504(11) -0.0002(8) 0.0122(8) 0.0069(8)
C7 0.0467(11) 0.0641(15) 0.0693(13) 0.0016(12) 0.0304(10) 0.0117(11)
O1 0.0310(7) 0.0538(9) 0.0599(8) 0.0041(6) 0.0183(6) 0.0087(6)
O2 0.0353(7) 0.0436(9) 0.0907(11) 0.0175(7) 0.0223(7) 0.0030(6)
O3 0.0399(8) 0.0539(9) 0.0730(9) 0.0093(7) 0.0293(7) 0.0099(6)
O4 0.0445(8) 0.0676(11) 0.0709(10) 0.0061(8) 0.0102(7) 0.0220(8)
O5 0.0398(7) 0.0406(7) 0.0660(9) 0.0074(7) 0.0237(6) 0.0044(6)
C6A 0.066(5) 0.058(4) 0.058(5) 0.019(4) 0.023(4) 0.021(3)
C8A 0.088(8) 0.052(5) 0.112(8) -0.019(4) 0.034(6) -0.025(5)
C9A 0.119(7) 0.106(7) 0.125(7) -0.020(6) 0.069(6) -0.029(6)
C10A 0.072(5) 0.094(6) 0.104(6) 0.001(5) 0.041(5) -0.011(4)
C11A 0.124(7) 0.076(5) 0.086(5) -0.014(4) 0.041(5) -0.011(5)
C12A 0.087(5) 0.075(5) 0.080(5) -0.001(4) 0.020(4) 0.008(4)
C13A 0.100(5) 0.075(5) 0.053(3) -0.009(3) 0.011(3) 0.001(4)
C14A 0.118(9) 0.144(13) 0.115(10) 0.002(8) 0.025(8) 0.015(8)
O6A 0.081(3) 0.097(4) 0.063(3) 0.021(2) 0.031(2) 0.001(3)
O7A 0.108(4) 0.125(5) 0.177(6) -0.061(5) 0.087(4) -0.037(4)
C6B 0.062(4) 0.059(4) 0.054(4) 0.018(3) 0.018(4) 0.014(3)
C8B 0.050(4) 0.053(5) 0.054(3) 0.007(3) 0.015(3) -0.009(3)
C9B 0.067(3) 0.119(6) 0.072(3) -0.011(4) 0.035(3) -0.031(4)
C10B 0.067(5) 0.103(6) 0.088(5) -0.010(4) 0.028(4) -0.026(4)
C11B 0.087(5) 0.096(6) 0.091(5) -0.001(4) 0.040(4) -0.013(4)
C12B 0.101(6) 0.088(6) 0.090(5) -0.009(4) 0.042(4) -0.011(4)
C13B 0.107(6) 0.134(8) 0.084(5) -0.003(5) 0.047(5) -0.002(5)
C14B 0.115(8) 0.123(9) 0.079(6) 0.018(5) 0.053(6) 0.035(6)
O6B 0.066(2) 0.054(2) 0.062(2) 0.0073(14) 0.027(2) -0.009(2)
O7B 0.071(3) 0.144(4) 0.068(3) -0.011(3) 0.021(2) -0.025(3)

loop_
_atom_site_label
_atom_site_type_symbol
_atom_site_fract_x
_atom_site_fract_y
_atom_site_fract_z
_atom_site_U_iso_or_equiv
_atom_site_thermal_displace_type
_atom_site_occupancy
_atom_site_calc_flag
_atom_site_refinement_flags
_atom_site_disorder_group
C1 C -0.1061(2) -0.0694(2) 0.39114(15) 0.0398(4) Uani 1 d . .
H1A H -0.1693(2) -0.1375(2) 0.33555(15) 0.048 Uiso 1 calc R .
C2 C -0.2036(2) -0.0746(2) 0.47187(15) 0.0400(4) Uani 1 d . .
H2A H -0.1376(2) -0.0102(2) 0.52816(15) 0.048 Uiso 1 calc R .
C3 C -0.3790(2) 0.0139(3) 0.43720(14) 0.0416(4) Uani 1 d . .
H3A H -0.4509(2) -0.0635(3) 0.38874(14) 0.050 Uiso 1 calc R .
C5 C -0.2501(3) 0.1894(3) 0.3198(2) 0.0491(5) Uani 1 d D .
H5 H -0.3054(3) 0.1047(3) 0.2698(2) 0.059 Uiso 1 calc R 1
C4 C -0.3652(2) 0.1968(3) 0.39257(14) 0.0419(4) Uani 1 d . .
H4A H -0.3166(2) 0.2826(3) 0.44353(14) 0.050 Uiso 1 calc R .
C7 C 0.1500(3) -0.1614(3) 0.3467(2) 0.0573(6) Uani 1 d . .
H7A H 0.2628(3) -0.2104(3) 0.3726(2) 0.086 Uiso 1 calc R .
H7B H 0.1618(3) -0.0470(3) 0.3179(2) 0.086 Uiso 1 calc R .
H7C H 0.0865(3) -0.2413(3) 0.2988(2) 0.086 Uiso 1 calc R .
O1 O 0.0584(2) -0.1397(2) 0.42279(10) 0.0470(4) Uani 1 d . .
O2 O -0.2311(2) -0.2552(2) 0.49759(12) 0.0552(4) Uani 1 d . .
H2 H -0.1306(14) -0.2976(13) 0.5428(15) 0.083 Uiso 1 calc R .
O3 O -0.4593(2) 0.0293(2) 0.51787(11) 0.0530(4) Uani 1 d . .
H3 H -0.5494(26) 0.1179(29) 0.5043(9) 0.079 Uiso 1 calc R .
O4 O -0.5327(2) 0.2555(2) 0.34425(12) 0.0614(4) Uani 1 d . .
H4 H -0.5685(17) 0.3534(28) 0.3792(12) 0.092 Uiso 1 calc R .
O5 O -0.0867(2) 0.1120(2) 0.36432(10) 0.0469(3) Uani 1 d . .
C6A C -0.2370(14) 0.3649(11) 0.2687(6) 0.059(3) Uani 0.472(4) d PD 1
H6AA H -0.3500(14) 0.4211(11) 0.2502(6) 0.071 Uiso 0.472(4) calc PR 1
H6AB H -0.1591(14) 0.4463(11) 0.3105(6) 0.071 Uiso 0.472(4) calc PR 1
C8A C -0.0080(15) 0.3656(21) 0.1848(10) 0.082(4) Uani 0.472(4) d PD 1
C9A C 0.0378(13) 0.2844(14) 0.0979(7) 0.110(3) Uani 0.472(4) d PD 1
H9A1 H 0.0534(13) 0.1565(14) 0.1090(7) 0.132 Uiso 0.472(4) calc PR 1
H9A2 H -0.0600(13) 0.3000(14) 0.0440(7) 0.132 Uiso 0.472(4) calc PR 1
C10A C 0.1951(12) 0.3556(14) 0.0695(7) 0.087(2) Uani 0.472(4) d PD 1
H10A H 0.1818(12) 0.4841(14) 0.0603(7) 0.104 Uiso 0.472(4) calc PR 1
H10B H 0.2942(12) 0.3358(14) 0.1222(7) 0.104 Uiso 0.472(4) calc PR 1
C11A C 0.2327(12) 0.2763(13) -0.0188(7) 0.092(3) Uani 0.472(4) d PD 1
H11A H 0.1350(12) 0.2983(13) -0.0721(7) 0.111 Uiso 0.472(4) calc PR 1
H11B H 0.2446(12) 0.1475(13) -0.0103(7) 0.111 Uiso 0.472(4) calc PR 1
C12A C 0.3941(11) 0.3490(12) -0.0443(6) 0.080(2) Uani 0.472(4) d PD 1
H12A H 0.4909(11) 0.3337(12) 0.0102(6) 0.096 Uiso 0.472(4) calc PR 1
H12B H 0.3795(11) 0.4764(12) -0.0572(6) 0.096 Uiso 0.472(4) calc PR 1
C13A C 0.4354(10) 0.2569(11) -0.1317(4) 0.077(2) Uani 0.472(4) d PD 1
H13A H 0.4537(10) 0.1296(11) -0.1197(4) 0.093 Uiso 0.472(4) calc PR 1
H13B H 0.3412(10) 0.2728(11) -0.1875(4) 0.093 Uiso 0.472(4) calc PR 1
C14A C 0.5993(18) 0.3449(24) -0.1480(11) 0.126(5) Uani 0.472(4) d PD 1
H14A H 0.6317(18) 0.2913(24) -0.2029(11) 0.189 Uiso 0.472(4) calc PR 1
H14B H 0.6910(18) 0.3283(24) -0.0920(11) 0.189 Uiso 0.472(4) calc PR 1
H14C H 0.5791(18) 0.4707(24) -0.1594(11) 0.189 Uiso 0.472(4) calc PR 1
O6A O -0.1711(7) 0.3223(7) 0.1848(4) 0.0780(14) Uani 0.472(4) d PD 1
O7A O 0.0858(8) 0.4337(9) 0.2533(6) 0.128(3) Uani 0.472(4) d P 1
C6B C -0.1993(11) 0.3836(11) 0.2996(6) 0.058(2) Uani 0.528(4) d PD 2
H6BA H -0.2971(11) 0.4388(11) 0.2562(6) 0.069 Uiso 0.528(4) calc PR 2
H6BB H -0.1795(11) 0.4498(11) 0.3598(6) 0.069 Uiso 0.528(4) calc PR 2
C8B C -0.0514(11) 0.3307(14) 0.1720(5) 0.052(2) Uani 0.528(4) d PD 2
C9B C 0.1194(8) 0.3619(11) 0.1438(4) 0.083(2) Uani 0.528(4) d PD 2
H9B1 H 0.1446(8) 0.4893(11) 0.1477(4) 0.100 Uiso 0.528(4) calc PR 2
H9B2 H 0.2100(8) 0.3016(11) 0.1899(4) 0.100 Uiso 0.528(4) calc PR 2
C10B C 0.1241(9) 0.2976(13) 0.0449(5) 0.085(2) Uani 0.528(4) d PD 2
H10C H 0.0305(9) 0.3527(13) -0.0017(5) 0.102 Uiso 0.528(4) calc PR 2
H10D H 0.1075(9) 0.1687(13) 0.0414(5) 0.102 Uiso 0.528(4) calc PR 2
C11B C 0.2981(9) 0.3450(13) 0.0203(5) 0.088(2) Uani 0.528(4) d PD 2
H11C H 0.3104(9) 0.4744(13) 0.0226(5) 0.106 Uiso 0.528(4) calc PR 2
H11D H 0.3898(9) 0.2960(13) 0.0704(5) 0.106 Uiso 0.528(4) calc PR 2
C12B C 0.3267(11) 0.2816(12) -0.0756(6) 0.090(2) Uani 0.528(4) d PD 2
H12C H 0.2358(11) 0.3290(12) -0.1266(6) 0.108 Uiso 0.528(4) calc PR 2
H12D H 0.3195(11) 0.1518(12) -0.0782(6) 0.108 Uiso 0.528(4) calc PR 2
C13B C 0.5016(10) 0.3401(14) -0.0925(6) 0.104(3) Uani 0.528(4) d PD 2
H13C H 0.5024(10) 0.4701(14) -0.0946(6) 0.125 Uiso 0.528(4) calc PR 2
H13D H 0.5893(10) 0.3041(14) -0.0367(6) 0.125 Uiso 0.528(4) calc PR 2
C14B C 0.5564(17) 0.2730(17) -0.1804(7) 0.101(3) Uani 0.528(4) d PD 2
H14D H 0.6687(17) 0.3203(17) -0.1818(7) 0.151 Uiso 0.528(4) calc PR 2
H14E H 0.4741(17) 0.3112(17) -0.2369(7) 0.151 Uiso 0.528(4) calc PR 2
H14F H 0.5614(17) 0.1444(17) -0.1788(7) 0.151 Uiso 0.528(4) calc PR 2
O6B O -0.0481(4) 0.4040(4) 0.2587(2) 0.0587(10) Uani 0.528(4) d PD 2
O7B O -0.1781(5) 0.2663(8) 0.1226(3) 0.0934(15) Uani 0.528(4) d P 2

loop_
_atom_type_symbol
_atom_type_description
_atom_type_scat_dispersion_real
_atom_type_scat_dispersion_imag
_atom_type_scat_source
C C 0.0033 0.0016 'International Tables Vol C Tables 4.2.6.8 and 6.1.1.4'
H H 0.0000 0.0000 'International Tables Vol C Tables 4.2.6.8 and 6.1.1.4'
O O 0.0106 0.0060 'International Tables Vol C Tables 4.2.6.8 and 6.1.1.4'

loop_
_geom_angle_atom_site_label_1
_geom_angle_atom_site_label_2
_geom_angle_atom_site_label_3
_geom_angle
_geom_angle_site_symmetry_1
_geom_angle_site_symmetry_3
_geom_angle_publ_flag
O1 C1 O5 107.38(14) . . no
O1 C1 C2 110.0(2) . . no
O5 C1 C2 109.27(14) . . no
O2 C2 C1 110.48(15) . . no
O2 C2 C3 108.37(15) . . no
C1 C2 C3 108.81(15) . . no
O3 C3 C2 108.0(2) . . no
O3 C3 C4 110.4(2) . . no
C2 C3 C4 112.50(15) . . no
O5 C5 C6A 114.4(4) . . no
O5 C5 C4 109.3(2) . . no
C6A C5 C4 114.2(4) . . no
O5 C5 C6B 102.4(4) . . no
C4 C5 C6B 108.1(4) . . no
O4 C4 C3 109.5(2) . . no
O4 C4 C5 108.4(2) . . no
C3 C4 C5 111.11(14) . . no
C1 O1 C7 113.0(2) . . no
C1 O5 C5 111.27(15) . . no
O6A C6A C5 106.4(6) . . no
O7A C8A O6A 122.0(9) . . no
O7A C8A C9A 128.7(10) . . no
O6A C8A C9A 108.3(8) . . no
C10A C9A C8A 116.7(8) . . no
C11A C10A C9A 115.1(9) . . no
C10A C11A C12A 113.6(8) . . no
C11A C12A C13A 112.4(8) . . no
C14A C13A C12A 105.9(9) . . no
C8A O6A C6A 118.3(8) . . no
O6B C6B C5 116.3(6) . . no
O7B C8B O6B 123.4(7) . . no
O7B C8B C9B 126.3(6) . . no
O6B C8B C9B 110.0(6) . . no
C10B C9B C8B 114.1(6) . . no
C9B C10B C11B 110.4(6) . . no
C12B C11B C10B 117.0(7) . . no
C11B C12B C13B 112.0(7) . . no
C14B C13B C12B 118.4(9) . . no
C8B O6B C6B 118.3(6) . . no

loop_
_geom_bond_atom_site_label_1
_geom_bond_atom_site_label_2
_geom_bond_distance
_geom_bond_site_symmetry_2
_geom_bond_publ_flag
C1 O1 1.383(2) . no
C1 O5 1.423(2) . no
C1 C2 1.517(2) . no
C2 O2 1.425(2) . no
C2 C3 1.518(3) . no
C3 O3 1.432(2) . no
C3 C4 1.518(3) . no
C5 O5 1.430(2) . no
C5 C6A 1.511(8) . no
C5 C4 1.522(3) . no
C5 C6B 1.546(8) . no
C4 O4 1.421(2) . no
C7 O1 1.436(2) . no
C6A O6A 1.438(8) . no
C8A O7A 1.200(13) . no
C8A O6A 1.329(8) . no
C8A C9A 1.489(9) . no
C9A C10A 1.487(8) . no
C10A C11A 1.476(12) . no
C11A C12A 1.502(8) . no
C12A C13A 1.516(8) . no
C13A C14A 1.515(9) . no
C6B O6B 1.448(8) . no
C8B O7B 1.191(9) . no
C8B O6B 1.343(7) . no
C8B C9B 1.508(7) . no
C9B C10B 1.494(7) . no
C10B C11B 1.533(7) . no
C11B C12B 1.507(7) . no
C12B C13B 1.518(8) . no
C13B C14B 1.495(8) . no

loop_
_geom_torsion_atom_site_label_1
_geom_torsion_atom_site_label_2
_geom_torsion_atom_site_label_3
_geom_torsion_atom_site_label_4
_geom_torsion
_geom_torsion_site_symmetry_1
_geom_torsion_site_symmetry_2
_geom_torsion_site_symmetry_3
_geom_torsion_site_symmetry_4
_geom_torsion_publ_flag
O1 C1 C2 O2 -64.7(2) . . . . no
O5 C1 C2 O2 177.7(2) . . . . no
O1 C1 C2 C3 176.4(2) . . . . no
O5 C1 C2 C3 58.8(2) . . . . no
O2 C2 C3 O3 67.4(2) . . . . no
C1 C2 C3 O3 -172.39(15) . . . . no
O2 C2 C3 C4 -170.5(2) . . . . no
C1 C2 C3 C4 -50.4(2) . . . . no
O3 C3 C4 O4 -71.3(2) . . . . no
C2 C3 C4 O4 168.0(2) . . . . no
O3 C3 C4 C5 169.0(2) . . . . no
C2 C3 C4 C5 48.4(2) . . . . no
O5 C5 C4 O4 -173.7(2) . . . . no
C6A C5 C4 O4 56.8(5) . . . . no
C6B C5 C4 O4 75.7(4) . . . . no
O5 C5 C4 C3 -53.3(2) . . . . no
C6A C5 C4 C3 177.2(5) . . . . no
C6B C5 C4 C3 -164.0(4) . . . . no
O5 C1 O1 C7 -69.1(2) . . . . no
C2 C1 O1 C7 172.1(2) . . . . no
O1 C1 O5 C5 173.0(2) . . . . no
C2 C1 O5 C5 -67.7(2) . . . . no
C6A C5 O5 C1 -166.5(4) . . . . no
C4 C5 O5 C1 64.2(2) . . . . no
C6B C5 O5 C1 178.6(4) . . . . no
O5 C5 C6A O6A 70.3(7) . . . . yes
C4 C5 C6A O6A -162.8(5) . . . . yes
C6B C5 C6A O6A 122.8(25) . . . . no
O7A C8A C9A C10A -27.7(23) . . . . no
O6A C8A C9A C10A 163.8(11) . . . . no
C8A C9A C10A C11A -177.9(11) . . . . no
C9A C10A C11A C12A -179.0(8) . . . . no
C10A C11A C12A C13A 176.4(8) . . . . no
C11A C12A C13A C14A 179.8(10) . . . . no
O7A C8A O6A C6A 2.2(20) . . . . no
C9A C8A O6A C6A 171.6(9) . . . . yes
C5 C6A O6A C8A -106.9(11) . . . . yes
O5 C5 C6B O6B 44.9(6) . . . . yes
C6A C5 C6B O6B -87.4(21) . . . . no
C4 C5 C6B O6B 160.2(5) . . . . yes
O7B C8B C9B C10B -2.1(14) . . . . no
O6B C8B C9B C10B -175.5(7) . . . . no
C8B C9B C10B C11B 176.6(8) . . . . no
C9B C10B C11B C12B 177.2(8) . . . . no
C10B C11B C12B C13B 178.8(8) . . . . no
C11B C12B C13B C14B 174.3(9) . . . . no
O7B C8B O6B C6B 8.1(13) . . . . no
C9B C8B O6B C6B -178.2(6) . . . . yes
C5 C6B O6B C8B 61.6(9) . . . . yes
